data_7209221
loop_
_publ_author_name
'Tang, Si-Fu'
'Pan, Xiao-Bo'
'Lv, Xiao-Xia'
'Yan, Shi-Hai'
'Xu, Xian-Rui'
'Li, Liang-Jun'
'Zhao, Xue-Bo'

_publ_section_title
;
 Fabrication of new metal phosphonates from tritopic trisphosphonic acid
 containing methyl groups and auxiliary ligands: syntheses, structures and
 gas adsorption properties
;
_journal_issue 10
_journal_name_full CrystEngComm
_journal_page_first 1860
_journal_paper_doi 10.1039/c2ce26828k
_journal_volume 15
_journal_year 2013
_chemical_formula_sum 'C30 H48 Cu2 N2 O24 P6'
_chemical_formula_weight 1133.60
_chemical_name_systematic
;
?
;
_space_group_IT_number 2
_symmetry_cell_setting triclinic
_symmetry_space_group_name_Hall '-P 1'
_symmetry_space_group_name_H-M 'P -1'
_atom_sites_solution_hydrogens geom
_atom_sites_solution_primary direct
_atom_sites_solution_secondary difmap
_audit_creation_method SHELXL-97
_cell_angle_alpha 93.887(4)
_cell_angle_beta 94.965(4)
_cell_angle_gamma 92.390(4)
_cell_formula_units_Z 2
_cell_length_a 7.5069(5)
_cell_length_b 12.8076(10)
_cell_length_c 22.2479(17)
_cell_measurement_reflns_used 2278
_cell_measurement_temperature 296(2)
_cell_measurement_theta_max 25
_cell_measurement_theta_min 1.60
_cell_volume 2123.7(3)
_computing_cell_refinement 'Bruker XSCANS'
_computing_data_collection 'Bruker XSCANS'
_computing_data_reduction 'Bruker SHELXTL'
_computing_molecular_graphics 'Bruker SHELXTL'
_computing_publication_material 'Bruker SHELXTL'
_computing_structure_refinement 'SHELXL-97 (Sheldrick, 1997)'
_computing_structure_solution 'SHELXS-97 (Sheldrick, 1990)'
_diffrn_ambient_temperature 296(2)
_diffrn_measured_fraction_theta_full 0.993
_diffrn_measured_fraction_theta_max 0.993
_diffrn_measurement_device_type 'Bruker P4'
_diffrn_measurement_method '\w scans'
_diffrn_radiation_monochromator graphite
_diffrn_radiation_source 'fine-focus sealed tube'
_diffrn_radiation_type MoK\a
_diffrn_radiation_wavelength 0.71073
_diffrn_reflns_av_R_equivalents 0.0617
_diffrn_reflns_av_sigmaI/netI 0.1130
_diffrn_reflns_limit_h_max 8
_diffrn_reflns_limit_h_min -8
_diffrn_reflns_limit_k_max 13
_diffrn_reflns_limit_k_min -15
_diffrn_reflns_limit_l_max 24
_diffrn_reflns_limit_l_min -26
_diffrn_reflns_number 15199
_diffrn_reflns_theta_full 25.00
_diffrn_reflns_theta_max 25.00
_diffrn_reflns_theta_min 1.60
_exptl_absorpt_coefficient_mu 1.320
_exptl_absorpt_correction_T_max 0.936
_exptl_absorpt_correction_T_min 0.827
_exptl_absorpt_correction_type multi-scan
_exptl_crystal_colour Green
_exptl_crystal_density_diffrn 1.773
_exptl_crystal_density_method 'not measured'
_exptl_crystal_description Plate
_exptl_crystal_F_000 1164
_exptl_crystal_size_max 0.20
_exptl_crystal_size_mid 0.12
_exptl_crystal_size_min 0.05
_refine_diff_density_max 2.254
_refine_diff_density_min -0.779
_refine_diff_density_rms 0.156
_refine_ls_extinction_method none
_refine_ls_goodness_of_fit_ref 0.996
_refine_ls_hydrogen_treatment constr
_refine_ls_matrix_type full
_refine_ls_number_parameters 577
_refine_ls_number_reflns 7398
_refine_ls_number_restraints 0
_refine_ls_restrained_S_all 0.996
_refine_ls_R_factor_all 0.1371
_refine_ls_R_factor_gt 0.0745
_refine_ls_shift/su_max 0.001
_refine_ls_shift/su_mean 0.000
_refine_ls_structure_factor_coef Fsqd
_refine_ls_weighting_details 'calc w=1/[\s^2^(Fo^2^)+(0.1163P)^2^+0.0000P] where P=(Fo^2^+2Fc^2^)/3'
_refine_ls_weighting_scheme calc
_refine_ls_wR_factor_gt 0.1740
_refine_ls_wR_factor_ref 0.2146
_reflns_number_gt 4268
_reflns_number_total 7398
_reflns_threshold_expression >2sigma(I)
_cod_data_source_file c2ce26828k.txt
_cod_data_source_block 1
_cod_depositor_comments
;
The following automatic conversions were performed:

'_symmetry_cell_setting' value 'Triclinic' changed to 'triclinic'
according to /home/saulius/struct/CIF-dictionaries/cif_core.dic
dictionary named 'cif_core.dic' version 2.4.2 from
2011-04-26.

'_exptl_absorpt_correction_type' value 'Multi-scan'
changed to 'multi-scan' according to
/home/saulius/struct/CIF-dictionaries/cif_core.dic dictionary named
'cif_core.dic' version 2.4.2 from 2011-04-26.

Automatic conversion script
Id: cif_fix_values 1891 2012-01-12 08:04:46Z andrius 
;
_cod_original_sg_symbol_H-M P-1
_cod_database_code 7209221

loop_
_symmetry_equiv_pos_as_xyz
'x, y, z'
'-x, -y, -z'

loop_
_atom_site_label
_atom_site_type_symbol
_atom_site_fract_x
_atom_site_fract_y
_atom_site_fract_z
_atom_site_U_iso_or_equiv
_atom_site_adp_type
_atom_site_occupancy
_atom_site_symmetry_multiplicity
_atom_site_calc_flag
_atom_site_refinement_flags
Cu1 Cu 0.40667(12) 0.70250(7) 0.78060(4) 0.0250(3) Uani 1 1 d .
Cu2 Cu -0.05366(12) 0.18514(7) 0.27758(4) 0.0250(3) Uani 1 1 d .
O1W O 0.0440(8) 0.1761(5) 0.1980(3) 0.0476(17) Uani 1 1 d .
H1W H 0.0383 0.2400 0.1902 0.057 Uiso 1 1 d R
H2W H 0.1333 0.1375 0.2002 0.057 Uiso 1 1 d R
O1 O 0.7633(8) 0.5848(4) 1.1889(3) 0.0454(16) Uani 1 1 d .
O2W O 0.5271(8) 0.6830(4) 0.7053(3) 0.0426(16) Uani 1 1 d .
H3W H 0.5371 0.7439 0.6925 0.051 Uiso 1 1 d R
H4W H 0.6143 0.6441 0.7001 0.051 Uiso 1 1 d R
O2 O 0.5921(8) 0.4983(5) 1.0972(3) 0.0478(17) Uani 1 1 d .
H2B H 0.5335 0.4432 1.0879 0.072 Uiso 1 1 calc R
O3 O 0.5352(8) 0.4368(4) 1.2024(3) 0.0415(15) Uani 1 1 d .
O3W O 0.1238(13) 0.3437(7) 0.1328(4) 0.123(4) Uani 1 1 d .
H5W H 0.0932 0.2944 0.1059 0.148 Uiso 1 1 d R
H6W H 0.0681 0.3933 0.1174 0.148 Uiso 1 1 d R
O4 O 0.5052(7) 0.9873(4) 1.2687(2) 0.0299(13) Uani 1 1 d .
H4B H 0.4028 0.9613 1.2643 0.045 Uiso 1 1 calc R
O4W O -0.4818(9) 0.1731(5) 0.3782(3) 0.0589(19) Uani 1 1 d .
H7W H -0.4232 0.1184 0.3729 0.071 Uiso 1 1 d R
H8W H -0.5843 0.1427 0.3690 0.071 Uiso 1 1 d R
O5 O 0.3594(7) 1.0845(4) 1.1827(2) 0.0263(12) Uani 1 1 d .
O5W O 0.3128(17) 0.0026(8) 0.5255(5) 0.157(5) Uani 1 1 d .
H9W H 0.2818 0.0317 0.5582 0.188 Uiso 1 1 d R
H10W H 0.4095 -0.0159 0.5437 0.188 Uiso 1 1 d R
O6 O 0.6474(6) 1.1557(4) 1.2430(2) 0.0225(12) Uani 1 1 d .
O6W O -0.0671(13) 0.4609(8) 0.0510(5) 0.132(4) Uani 1 1 d .
H11W H -0.1604 0.4917 0.0390 0.159 Uiso 1 1 d R
H12W H -0.0110 0.5163 0.0671 0.159 Uiso 1 1 d R
O7 O 0.5740(7) 0.6646(4) 0.9414(2) 0.0402(15) Uani 1 1 d .
O8 O 0.6114(8) 0.8537(5) 0.9225(3) 0.0475(17) Uani 1 1 d .
H8C H 0.6159 0.8707 0.8877 0.071 Uiso 1 1 calc R
O9 O 0.3587(7) 0.7415(4) 0.8631(2) 0.0353(14) Uani 1 1 d .
O10 O -0.2111(8) 0.0086(4) 0.6226(3) 0.0418(15) Uani 1 1 d .
H10A H -0.1566 -0.0340 0.6030 0.063 Uiso 1 1 calc R
O11 O -0.2130(7) 0.1197(4) 0.7164(2) 0.0330(13) Uani 1 1 d .
O12 O -0.0338(8) -0.0462(4) 0.7179(2) 0.0398(15) Uani 1 1 d .
O13 O -0.0272(7) 0.4946(4) 0.7565(2) 0.0369(14) Uani 1 1 d .
H13B H 0.0656 0.4723 0.7719 0.055 Uiso 1 1 calc R
O14 O -0.1575(7) 0.5958(4) 0.6750(2) 0.0327(14) Uani 1 1 d .
O15 O 0.1216(7) 0.6701(4) 0.7385(2) 0.0268(12) Uani 1 1 d .
O16 O 0.0797(10) 0.1227(5) 0.4470(3) 0.063(2) Uani 1 1 d .
O17 O 0.1697(8) 0.2999(6) 0.4183(3) 0.064(2) Uani 1 1 d .
H17C H 0.1546 0.3299 0.3869 0.096 Uiso 1 1 calc R
O18 O -0.1035(7) 0.2061(4) 0.3623(2) 0.0348(14) Uani 1 1 d .
N1 N -0.3847(9) 0.2523(6) 0.6388(3) 0.0384(18) Uani 1 1 d .
H0A H -0.3397 0.2063 0.6683 0.046 Uiso 1 1 d R
N2 N 0.9163(10) 0.7251(6) 1.1213(3) 0.0416(19) Uani 1 1 d .
H0B H 0.8855 0.6657 1.1431 0.050 Uiso 1 1 d R
P1 P 0.5873(3) 0.52817(18) 1.16668(10) 0.0343(6) Uani 1 1 d .
P2 P 0.5346(3) 1.05980(15) 1.21592(9) 0.0213(5) Uani 1 1 d .
P3 P 0.4735(3) 0.75742(18) 0.92272(9) 0.0298(5) Uani 1 1 d .
P4 P -0.0962(3) 0.04503(16) 0.68324(10) 0.0288(5) Uani 1 1 d .
P5 P 0.0185(3) 0.57281(16) 0.70855(9) 0.0250(5) Uani 1 1 d .
P6 P 0.0089(3) 0.22128(18) 0.42265(9) 0.0325(6) Uani 1 1 d .
C1 C 0.4402(12) 0.7134(6) 1.1368(4) 0.034(2) Uani 1 1 d .
C2 C 0.5347(11) 0.8033(6) 1.1643(4) 0.034(2) Uani 1 1 d .
H2A H 0.5779 0.8038 1.2048 0.041 Uiso 1 1 calc R
C3 C 0.5658(11) 0.8908(6) 1.1335(3) 0.0286(19) Uani 1 1 d .
C4 C 0.4972(10) 0.8896(6) 1.0724(3) 0.0270(18) Uani 1 1 d .
H4A H 0.5138 0.9484 1.0508 0.032 Uiso 1 1 calc R
C5 C 0.4040(11) 0.7995(6) 1.0441(3) 0.0291(19) Uani 1 1 d .
C6 C 0.3766(11) 0.7127(6) 1.0766(4) 0.035(2) Uani 1 1 d .
H6A H 0.3147 0.6533 1.0577 0.042 Uiso 1 1 calc R
C7 C 0.4089(12) 0.6167(7) 1.1722(4) 0.042(2) Uani 1 1 d .
H7A H 0.2965 0.5807 1.1565 0.051 Uiso 1 1 calc R
H7B H 0.4001 0.6387 1.2143 0.051 Uiso 1 1 calc R
C8 C 0.6656(11) 0.9883(6) 1.1647(3) 0.0291(19) Uani 1 1 d .
H8A H 0.7005 1.0339 1.1343 0.035 Uiso 1 1 calc R
H8B H 0.7740 0.9678 1.1870 0.035 Uiso 1 1 calc R
C9 C 0.3272(11) 0.7963(7) 0.9781(3) 0.031(2) Uani 1 1 d .
H9A H 0.2877 0.8656 0.9700 0.038 Uiso 1 1 calc R
H9B H 0.2222 0.7488 0.9730 0.038 Uiso 1 1 calc R
C10 C 0.0741(10) 0.2128(6) 0.6323(3) 0.0275(19) Uani 1 1 d .
C11 C 0.1264(10) 0.3120(6) 0.6587(3) 0.0276(19) Uani 1 1 d .
H11A H 0.1805 0.3181 0.6981 0.033 Uiso 1 1 calc R
C12 C 0.1012(10) 0.4018(6) 0.6287(3) 0.0255(18) Uani 1 1 d .
C13 C 0.0207(10) 0.3912(6) 0.5694(3) 0.0257(18) Uani 1 1 d .
H13A H 0.0043 0.4508 0.5482 0.031 Uiso 1 1 calc R
C14 C -0.0349(10) 0.2948(6) 0.5416(3) 0.0261(18) Uani 1 1 d .
C15 C -0.0083(10) 0.2062(6) 0.5732(3) 0.0256(18) Uani 1 1 d .
H15A H -0.0462 0.1408 0.5547 0.031 Uiso 1 1 calc R
C16 C 0.1029(10) 0.1146(6) 0.6655(3) 0.033(2) Uani 1 1 d .
H16A H 0.1766 0.1337 0.7029 0.040 Uiso 1 1 calc R
H16B H 0.1696 0.0673 0.6410 0.040 Uiso 1 1 calc R
C17 C 0.1639(10) 0.5092(6) 0.6589(3) 0.0280(19) Uani 1 1 d .
H17A H 0.1852 0.5555 0.6272 0.034 Uiso 1 1 calc R
H17B H 0.2780 0.5019 0.6818 0.034 Uiso 1 1 calc R
C18 C -0.1252(10) 0.2798(6) 0.4770(3) 0.0297(19) Uani 1 1 d .
H18A H -0.1591 0.3477 0.4641 0.036 Uiso 1 1 calc R
H18B H -0.2342 0.2365 0.4774 0.036 Uiso 1 1 calc R
C19 C -0.5321(11) 0.4520(6) 0.5018(4) 0.039(2) Uani 1 1 d .
H19A H -0.6115 0.4242 0.4698 0.047 Uiso 1 1 calc R
C20 C -0.4921(10) 0.3839(6) 0.5511(4) 0.0297(19) Uani 1 1 d .
C21 C -0.5323(11) 0.2769(7) 0.5429(4) 0.040(2) Uani 1 1 d .
H21A H -0.5954 0.2487 0.5073 0.048 Uiso 1 1 calc R
C22 C -0.4780(12) 0.2116(7) 0.5883(4) 0.040(2) Uani 1 1 d .
H22A H -0.5069 0.1400 0.5832 0.048 Uiso 1 1 calc R
C23 C -0.3509(11) 0.3548(7) 0.6492(4) 0.038(2) Uani 1 1 d .
H23A H -0.2897 0.3810 0.6856 0.046 Uiso 1 1 calc R
C24 C -0.4050(11) 0.4222(7) 0.6070(4) 0.039(2) Uani 1 1 d .
H24A H -0.3840 0.4940 0.6155 0.046 Uiso 1 1 calc R
C25 C 1.0315(12) 0.9904(8) 1.0277(4) 0.044(2) Uani 1 1 d .
H25A H 1.1056 1.0425 1.0493 0.052 Uiso 1 1 calc R
C26 C 0.9960(10) 0.8954(6) 1.0582(4) 0.0283(19) Uani 1 1 d .
C27 C 0.9007(11) 0.8066(7) 1.0311(4) 0.041(2) Uani 1 1 d .
H27A H 0.8677 0.8032 0.9897 0.050 Uiso 1 1 calc R
C28 C 0.8545(11) 0.7253(7) 1.0628(4) 0.041(2) Uani 1 1 d .
H28A H 0.7808 0.6699 1.0444 0.049 Uiso 1 1 calc R
C29 C 1.0171(12) 0.8046(7) 1.1509(4) 0.040(2) Uani 1 1 d .
H29A H 1.0579 0.8009 1.1913 0.048 Uiso 1 1 calc R
C30 C 1.0612(11) 0.8945(7) 1.1202(4) 0.039(2) Uani 1 1 d .
H30A H 1.1300 0.9508 1.1399 0.046 Uiso 1 1 calc R

loop_
_atom_site_aniso_label
_atom_site_aniso_U_11
_atom_site_aniso_U_22
_atom_site_aniso_U_33
_atom_site_aniso_U_23
_atom_site_aniso_U_13
_atom_site_aniso_U_12
Cu1 0.0370(6) 0.0256(6) 0.0128(5) 0.0043(4) 0.0035(4) -0.0013(4)
Cu2 0.0341(6) 0.0283(6) 0.0133(5) 0.0041(4) 0.0035(4) 0.0005(4)
O1W 0.057(4) 0.051(4) 0.043(4) 0.021(3) 0.026(3) 0.030(3)
O1 0.050(4) 0.046(4) 0.041(4) 0.011(3) 0.002(3) -0.001(3)
O2W 0.056(4) 0.033(3) 0.044(4) 0.011(3) 0.017(3) 0.017(3)
O2 0.070(4) 0.046(4) 0.028(4) 0.005(3) 0.011(3) -0.001(3)
O3 0.063(4) 0.029(3) 0.035(4) 0.013(3) 0.011(3) 0.003(3)
O3W 0.166(9) 0.109(7) 0.121(8) 0.085(6) 0.084(7) 0.055(7)
O4 0.038(3) 0.034(3) 0.018(3) 0.010(2) 0.004(2) -0.006(3)
O4W 0.060(4) 0.081(5) 0.037(4) 0.012(4) 0.010(3) 0.001(4)
O5 0.032(3) 0.028(3) 0.019(3) 0.001(2) 0.008(2) -0.003(2)
O5W 0.236(15) 0.126(9) 0.093(9) -0.006(7) -0.046(9) -0.023(9)
O6 0.026(3) 0.027(3) 0.013(3) -0.001(2) -0.001(2) -0.001(2)
O6W 0.117(8) 0.145(9) 0.153(10) 0.062(8) 0.060(7) 0.042(7)
O7 0.039(3) 0.056(4) 0.024(3) -0.003(3) -0.001(3) 0.005(3)
O8 0.051(4) 0.067(4) 0.021(3) 0.011(3) -0.003(3) -0.029(3)
O9 0.036(3) 0.053(4) 0.017(3) 0.007(3) 0.002(2) -0.003(3)
O10 0.047(4) 0.048(4) 0.029(4) -0.002(3) 0.001(3) 0.005(3)
O11 0.038(3) 0.039(3) 0.024(3) 0.006(3) 0.014(3) 0.006(3)
O12 0.062(4) 0.035(3) 0.026(3) 0.010(3) 0.011(3) 0.015(3)
O13 0.043(3) 0.039(3) 0.031(4) 0.013(3) 0.011(3) -0.002(3)
O14 0.031(3) 0.041(3) 0.025(3) 0.001(3) -0.002(3) -0.002(3)
O15 0.031(3) 0.032(3) 0.016(3) 0.000(2) -0.001(2) -0.008(2)
O16 0.098(6) 0.075(5) 0.017(4) 0.000(3) 0.003(3) 0.044(4)
O17 0.041(4) 0.124(6) 0.024(4) 0.012(4) 0.003(3) -0.024(4)
O18 0.036(3) 0.056(4) 0.012(3) -0.001(3) 0.000(2) -0.007(3)
N1 0.033(4) 0.049(5) 0.036(5) 0.017(4) 0.008(3) 0.007(4)
N2 0.049(5) 0.035(4) 0.042(5) 0.014(4) -0.001(4) -0.002(4)
P1 0.0470(14) 0.0347(13) 0.0223(13) 0.0050(10) 0.0067(10) 0.0040(11)
P2 0.0264(11) 0.0248(11) 0.0126(10) 0.0010(8) 0.0033(8) -0.0021(9)
P3 0.0340(12) 0.0426(14) 0.0125(11) 0.0011(10) 0.0014(9) -0.0010(10)
P4 0.0381(12) 0.0310(12) 0.0192(12) 0.0064(9) 0.0074(9) 0.0067(10)
P5 0.0314(12) 0.0261(11) 0.0169(11) -0.0019(9) 0.0033(9) -0.0027(9)
P6 0.0376(13) 0.0492(15) 0.0104(11) -0.0005(10) 0.0024(9) 0.0012(11)
C1 0.057(6) 0.025(5) 0.021(5) 0.008(4) 0.006(4) 0.008(4)
C2 0.049(5) 0.033(5) 0.019(5) -0.001(4) -0.001(4) 0.005(4)
C3 0.045(5) 0.022(4) 0.018(5) 0.002(3) 0.000(4) -0.001(4)
C4 0.045(5) 0.019(4) 0.019(5) 0.002(3) 0.013(4) 0.008(4)
C5 0.040(5) 0.036(5) 0.012(4) 0.004(4) 0.007(4) 0.010(4)
C6 0.049(5) 0.033(5) 0.023(5) 0.002(4) 0.005(4) 0.003(4)
C7 0.056(6) 0.055(6) 0.016(5) -0.003(4) 0.006(4) 0.009(5)
C8 0.040(5) 0.032(5) 0.015(4) 0.004(4) 0.003(4) 0.003(4)
C9 0.041(5) 0.045(5) 0.007(4) 0.006(4) -0.001(3) -0.002(4)
C10 0.029(4) 0.037(5) 0.018(4) -0.001(4) 0.013(3) 0.005(4)
C11 0.028(4) 0.045(5) 0.010(4) -0.001(4) 0.004(3) 0.001(4)
C12 0.033(4) 0.030(5) 0.012(4) -0.006(3) 0.004(3) -0.002(4)
C13 0.034(4) 0.030(5) 0.015(4) 0.008(3) 0.004(3) 0.004(4)
C14 0.036(5) 0.034(5) 0.009(4) -0.001(3) 0.004(3) 0.008(4)
C15 0.036(5) 0.030(5) 0.010(4) -0.003(3) 0.003(3) -0.003(4)
C16 0.036(5) 0.049(5) 0.018(5) 0.012(4) 0.007(4) 0.012(4)
C17 0.033(5) 0.031(5) 0.019(4) -0.003(4) 0.006(4) -0.006(4)
C18 0.034(5) 0.041(5) 0.014(4) 0.004(4) 0.003(3) -0.002(4)
C19 0.033(5) 0.044(5) 0.039(6) 0.007(5) -0.008(4) 0.000(4)
C20 0.022(4) 0.042(5) 0.024(5) 0.007(4) -0.002(3) -0.003(4)
C21 0.042(5) 0.045(6) 0.031(5) -0.008(4) 0.002(4) -0.002(4)
C22 0.050(6) 0.038(5) 0.034(6) 0.004(4) 0.009(5) -0.002(4)
C23 0.038(5) 0.051(6) 0.025(5) 0.002(4) 0.005(4) 0.001(4)
C24 0.034(5) 0.042(5) 0.039(6) 0.004(4) 0.002(4) 0.005(4)
C25 0.035(5) 0.052(6) 0.045(6) 0.006(5) 0.009(4) -0.002(4)
C26 0.029(4) 0.026(4) 0.031(5) 0.007(4) 0.006(4) -0.004(4)
C27 0.040(5) 0.063(6) 0.021(5) 0.000(4) 0.009(4) -0.014(5)
C28 0.037(5) 0.053(6) 0.034(6) 0.014(5) 0.004(4) -0.007(4)
C29 0.044(5) 0.052(6) 0.025(5) 0.012(4) 0.004(4) 0.000(5)
C30 0.035(5) 0.041(5) 0.039(6) -0.008(4) 0.005(4) 0.000(4)

loop_
_atom_type_symbol
_atom_type_description
_atom_type_scat_dispersion_real
_atom_type_scat_dispersion_imag
_atom_type_scat_source
C C 0.0033 0.0016 'International Tables Vol C Tables 4.2.6.8 and 6.1.1.4'
H H 0.0000 0.0000 'International Tables Vol C Tables 4.2.6.8 and 6.1.1.4'
N N 0.0061 0.0033 'International Tables Vol C Tables 4.2.6.8 and 6.1.1.4'
O O 0.0106 0.0060 'International Tables Vol C Tables 4.2.6.8 and 6.1.1.4'
P P 0.1023 0.0942 'International Tables Vol C Tables 4.2.6.8 and 6.1.1.4'
Cu Cu 0.3201 1.2651 'International Tables Vol C Tables 4.2.6.8 and 6.1.1.4'

loop_
_geom_angle_atom_site_label_1
_geom_angle_atom_site_label_2
_geom_angle_atom_site_label_3
_geom_angle
_geom_angle_site_symmetry_1
_geom_angle_site_symmetry_3
O3 Cu1 O9 93.7(2) 2_667 .
O3 Cu1 O6 175.7(2) 2_667 2_677
O9 Cu1 O6 90.5(2) . 2_677
O3 Cu1 O2W 88.2(2) 2_667 .
O9 Cu1 O2W 162.6(2) . .
O6 Cu1 O2W 87.5(2) 2_677 .
O3 Cu1 O15 99.2(2) 2_667 .
O9 Cu1 O15 99.4(2) . .
O6 Cu1 O15 80.60(19) 2_677 .
O2W Cu1 O15 97.3(2) . .
O12 Cu2 O18 96.8(2) 2_556 .
O12 Cu2 O1W 83.2(2) 2_556 .
O18 Cu2 O1W 168.6(2) . .
O12 Cu2 O15 170.8(2) 2_556 2_566
O18 Cu2 O15 91.6(2) . 2_566
O1W Cu2 O15 87.8(2) . 2_566
O12 Cu2 O6 103.8(2) 2_556 1_444
O18 Cu2 O6 93.6(2) . 1_444
O1W Cu2 O6 97.4(2) . 1_444
O15 Cu2 O6 79.10(19) 2_566 1_444
P1 O3 Cu1 143.3(4) . 2_667
P2 O6 Cu1 121.2(3) . 2_677
P2 O6 Cu2 133.9(3) . 1_666
Cu1 O6 Cu2 99.4(2) 2_677 1_666
P3 O9 Cu1 134.2(3) . .
P4 O12 Cu2 152.4(4) . 2_556
P5 O15 Cu2 122.8(3) . 2_566
P5 O15 Cu1 133.8(3) . .
Cu2 O15 Cu1 100.4(2) 2_566 .
P6 O18 Cu2 135.4(3) . .
C23 N1 C22 121.7(8) . .
C29 N2 C28 123.0(8) . .
O1 P1 O3 115.1(3) . .
O1 P1 O2 107.5(4) . .
O3 P1 O2 113.7(3) . .
O1 P1 C7 109.6(4) . .
O3 P1 C7 105.1(4) . .
O2 P1 C7 105.5(4) . .
O5 P2 O6 114.3(3) . .
O5 P2 O4 111.5(3) . .
O6 P2 O4 107.3(3) . .
O5 P2 C8 109.3(3) . .
O6 P2 C8 107.8(3) . .
O4 P2 C8 106.4(3) . .
O7 P3 O9 115.6(3) . .
O7 P3 O8 108.4(3) . .
O9 P3 O8 110.9(3) . .
O7 P3 C9 110.5(4) . .
O9 P3 C9 106.2(3) . .
O8 P3 C9 104.6(4) . .
O12 P4 O11 115.3(3) . .
O12 P4 O10 112.4(3) . .
O11 P4 O10 104.7(3) . .
O12 P4 C16 106.1(3) . .
O11 P4 C16 109.7(4) . .
O10 P4 C16 108.5(4) . .
O14 P5 O15 113.6(3) . .
O14 P5 O13 106.3(3) . .
O15 P5 O13 110.9(3) . .
O14 P5 C17 111.4(3) . .
O15 P5 C17 106.9(3) . .
O13 P5 C17 107.7(3) . .
O16 P6 O18 115.2(4) . .
O16 P6 O17 108.4(4) . .
O18 P6 O17 110.2(3) . .
O16 P6 C18 108.0(4) . .
O18 P6 C18 108.2(3) . .
O17 P6 C18 106.5(4) . .
C6 C1 C2 118.8(7) . .
C6 C1 C7 120.1(8) . .
C2 C1 C7 121.0(7) . .
C3 C2 C1 122.2(7) . .
C2 C3 C4 118.3(7) . .
C2 C3 C8 121.3(7) . .
C4 C3 C8 120.4(7) . .
C5 C4 C3 120.0(7) . .
C6 C5 C4 120.0(7) . .
C6 C5 C9 118.9(7) . .
C4 C5 C9 121.1(7) . .
C1 C6 C5 120.7(8) . .
C1 C7 P1 111.5(6) . .
C3 C8 P2 112.9(6) . .
C5 C9 P3 116.5(6) . .
C11 C10 C15 117.5(7) . .
C11 C10 C16 122.1(7) . .
C15 C10 C16 120.4(7) . .
C12 C11 C10 122.5(7) . .
C11 C12 C13 118.0(7) . .
C11 C12 C17 120.9(7) . .
C13 C12 C17 121.1(7) . .
C14 C13 C12 121.5(7) . .
C13 C14 C15 119.0(7) . .
C13 C14 C18 123.2(7) . .
C15 C14 C18 117.9(7) . .
C14 C15 C10 121.6(7) . .
C10 C16 P4 115.8(5) . .
C12 C17 P5 117.6(5) . .
C14 C18 P6 114.9(5) . .
C19 C19 C20 126.9(11) 2_466 .
C21 C20 C24 117.2(8) . .
C21 C20 C19 120.6(8) . .
C24 C20 C19 122.1(8) . .
C20 C21 C22 119.9(8) . .
N1 C22 C21 119.7(8) . .
N1 C23 C24 120.8(8) . .
C23 C24 C20 120.4(8) . .
C25 C25 C26 126.3(12) 2_777 .
C27 C26 C30 118.0(7) . .
C27 C26 C25 124.5(8) . .
C30 C26 C25 117.5(8) . .
C28 C27 C26 122.1(8) . .
N2 C28 C27 119.2(8) . .
N2 C29 C30 119.8(8) . .
C29 C30 C26 117.5(8) . .

loop_
_geom_bond_atom_site_label_1
_geom_bond_atom_site_label_2
_geom_bond_distance
_geom_bond_site_symmetry_2
Cu1 O3 1.909(5) 2_667
Cu1 O9 1.938(5) .
Cu1 O6 1.973(5) 2_677
Cu1 O2W 1.978(6) .
Cu1 O15 2.270(5) .
Cu2 O12 1.928(5) 2_556
Cu2 O18 1.957(5) .
Cu2 O1W 1.972(6) .
Cu2 O15 1.991(5) 2_566
Cu2 O6 2.315(5) 1_444
O1 P1 1.509(6) .
O2 P1 1.571(6) .
O3 P1 1.516(5) .
O3 Cu1 1.909(5) 2_667
O4 P2 1.570(5) .
O5 P2 1.508(5) .
O6 P2 1.521(5) .
O6 Cu1 1.973(5) 2_677
O6 Cu2 2.315(5) 1_666
O7 P3 1.498(6) .
O8 P3 1.577(6) .
O9 P3 1.514(5) .
O10 P4 1.569(6) .
O11 P4 1.521(5) .
O12 P4 1.512(5) .
O12 Cu2 1.928(5) 2_556
O13 P5 1.562(5) .
O14 P5 1.510(5) .
O15 P5 1.521(5) .
O15 Cu2 1.991(5) 2_566
O16 P6 1.506(6) .
O17 P6 1.554(6) .
O18 P6 1.518(5) .
N1 C23 1.327(10) .
N1 C22 1.335(10) .
N2 C29 1.342(10) .
N2 C28 1.344(10) .
P1 C7 1.797(9) .
P2 C8 1.797(8) .
P3 C9 1.780(8) .
P4 C16 1.795(8) .
P5 C17 1.799(8) .
P6 C18 1.786(8) .
C1 C6 1.382(10) .
C1 C2 1.403(11) .
C1 C7 1.533(11) .
C2 C3 1.374(10) .
C3 C4 1.411(10) .
C3 C8 1.522(10) .
C4 C5 1.405(11) .
C5 C6 1.384(11) .
C5 C9 1.527(10) .
C10 C11 1.390(10) .
C10 C15 1.398(10) .
C10 C16 1.515(10) .
C11 C12 1.381(10) .
C12 C13 1.399(10) .
C12 C17 1.526(10) .
C13 C14 1.374(10) .
C14 C15 1.388(10) .
C14 C18 1.532(10) .
C19 C19 1.313(16) 2_466
C19 C20 1.465(11) .
C20 C21 1.387(11) .
C20 C24 1.402(11) .
C21 C22 1.399(11) .
C23 C24 1.364(11) .
C25 C25 1.325(17) 2_777
C25 C26 1.458(11) .
C26 C27 1.391(11) .
C26 C30 1.424(11) .
C27 C28 1.347(11) .
C29 C30 1.419(12) .

loop_
_geom_hbond_atom_site_label_D
_geom_hbond_atom_site_label_H
_geom_hbond_atom_site_label_A
_geom_hbond_distance_DH
_geom_hbond_distance_HA
_geom_hbond_distance_DA
_geom_hbond_angle_DHA
_geom_hbond_site_symmetry_A
O1W H1W O3W 0.85 2.03 2.745(9) 141.8 .
O3W H6W O6W 0.85 1.99 2.778(12) 154.4 .
N1 H0A O11 0.96 1.83 2.778(8) 168.4 .
N2 H0B O1 0.96 1.78 2.702(9) 159.2 .
O1W H2W O5 0.85 1.91 2.723(7) 158.4 1_544
O2W H3W O4W 0.85 1.98 2.716(8) 143.8 2_566
O2W H4W O14 0.85 1.96 2.775(8) 160.8 1_655
O2 H2B O7 0.82 1.64 2.449(8) 170.8 2_667
O4 H4B O11 0.82 1.83 2.596(7) 155.8 2_567
O6W H11W O2 0.85 2.36 2.884(11) 120.8 1_454
O8 H8C O5 0.82 1.73 2.545(7) 174.6 2_677
O10 H10A O16 0.82 1.69 2.499(8) 168.9 2_556
O13 H13B O1 0.82 1.71 2.520(8) 170.6 2_667
O17 H17C O14 0.82 1.73 2.540(8) 170.1 2_566
